data_7120720
loop_
_publ_author_name
'Nikolayenko, Varvara I.'
'Barbour, Leonard J.'
'Arauzo, Ana'
'Campo, Javier'
'Rawson, Jeremy M.'
'Haynes, Delia A.'

_publ_section_title
;
 Inclusion of a dithiadiazolyl radical in a seemingly non-porous solid
;
_journal_name_full 'Chem. Commun.'
_journal_paper_doi 10.1039/C7CC06678C
_journal_year 2017
_chemical_formula_moiety 'C34 H40 Cl4 Cu2 N8'
_chemical_formula_sum 'C34 H40 Cl4 Cu2 N8'
_chemical_formula_weight 829.62
_chemical_name_common CuBx_298K
_space_group_crystal_system monoclinic
_space_group_IT_number 14
_space_group_name_Hall '-P 2ybc'
_space_group_name_H-M_alt 'P 1 21/c 1'
_symmetry_space_group_name_Hall '-P 2ybc'
_symmetry_space_group_name_H-M 'P 1 21/c 1'
_atom_sites_solution_hydrogens geom
_audit_creation_method SHELXL-2016/6
_audit_update_record
;
2017-08-04 deposited with the CCDC.
2017-09-21 downloaded from the CCDC.
;
_cell_angle_alpha 90
_cell_angle_beta 98.7740(10)
_cell_angle_gamma 90
_cell_formula_units_Z 2
_cell_length_a 8.3697(3)
_cell_length_b 10.6009(4)
_cell_length_c 22.4574(8)
_cell_measurement_reflns_used 9856
_cell_measurement_temperature 301(2)
_cell_measurement_theta_max 28.329
_cell_measurement_theta_min 2.6575
_cell_volume 1969.25(12)
_computing_cell_refinement 'SAINT (Bruker, 2016)'
_computing_data_collection 'APEX3 (Bruker, 2016)'
_computing_data_reduction 'SAINT (Bruker, 2016)'
_computing_structure_refinement 'SHELXL-2016/6 (Sheldrick, 2016)'
_computing_structure_solution 'SHELXL-2016/6 (Sheldrick, 2016)'
_diffrn_ambient_temperature 301(2)
_diffrn_measured_fraction_theta_full 0.997
_diffrn_measured_fraction_theta_max 0.989
_diffrn_measurement_device_type 'Bruker APEX CCD area -detector'
_diffrn_measurement_method \w
_diffrn_radiation_type MoK\a
_diffrn_radiation_wavelength 0.71073
_diffrn_reflns_av_R_equivalents 0.0498
_diffrn_reflns_av_unetI/netI 0.0446
_diffrn_reflns_Laue_measured_fraction_full 0.997
_diffrn_reflns_Laue_measured_fraction_max 0.989
_diffrn_reflns_limit_h_max 11
_diffrn_reflns_limit_h_min -11
_diffrn_reflns_limit_k_max 14
_diffrn_reflns_limit_k_min -14
_diffrn_reflns_limit_l_max 29
_diffrn_reflns_limit_l_min -29
_diffrn_reflns_number 31832
_diffrn_reflns_point_group_measured_fraction_full 0.997
_diffrn_reflns_point_group_measured_fraction_max 0.989
_diffrn_reflns_theta_full 25.242
_diffrn_reflns_theta_max 28.349
_diffrn_reflns_theta_min 2.657
_diffrn_source 'fine-focus sealed tube'
_exptl_absorpt_coefficient_mu 1.386
_exptl_absorpt_correction_T_max 0.7325
_exptl_absorpt_correction_T_min 0.6572
_exptl_absorpt_correction_type numerical
_exptl_absorpt_process_details 'SADABS, 2016'
_exptl_crystal_colour Green
_exptl_crystal_density_diffrn 1.399
_exptl_crystal_description Block
_exptl_crystal_F_000 852
_exptl_crystal_size_max 0.220
_exptl_crystal_size_mid 0.114
_exptl_crystal_size_min 0.086
_refine_diff_density_max 0.564
_refine_diff_density_min -0.409
_refine_diff_density_rms 0.092
_refine_ls_extinction_method none
_refine_ls_goodness_of_fit_ref 1.193
_refine_ls_hydrogen_treatment constr
_refine_ls_matrix_type full
_refine_ls_number_parameters 220
_refine_ls_number_reflns 4869
_refine_ls_number_restraints 0
_refine_ls_restrained_S_all 1.193
_refine_ls_R_factor_all 0.1121
_refine_ls_R_factor_gt 0.0839
_refine_ls_shift/su_max 0.001
_refine_ls_shift/su_mean 0.000
_refine_ls_structure_factor_coef Fsqd
_refine_ls_weighting_details 'w=1/[\s^2^(Fo^2^)+(0.0090P)^2^+7.4003P] where P=(Fo^2^+2Fc^2^)/3'
_refine_ls_weighting_scheme calc
_refine_ls_wR_factor_gt 0.1348
_refine_ls_wR_factor_ref 0.1446
_reflns_Friedel_coverage 0.000
_reflns_number_gt 3734
_reflns_number_total 4869
_reflns_threshold_expression 'I > 2\s(I)'
_cod_data_source_file c7cc06678c2.cif
_cod_data_source_block CuBx_298K
_cod_database_code 7120720
_shelx_shelxl_version_number 2016/6
_shelx_space_group_comment
;
The symmetry employed for this shelxl refinement is uniquely defined
by the following loop, which should always be used as a source of
symmetry information in preference to the above space-group names.
They are only intended as comments.
;
_shelx_estimated_absorpt_t_min 0.750
_shelx_estimated_absorpt_t_max 0.890

loop_
_space_group_symop_operation_xyz
'x, y, z'
'-x, y+1/2, -z+1/2'
'-x, -y, -z'
'x, -y-1/2, z-1/2'

loop_
_atom_site_label
_atom_site_type_symbol
_atom_site_fract_x
_atom_site_fract_y
_atom_site_fract_z
_atom_site_U_iso_or_equiv
_atom_site_adp_type
_atom_site_occupancy
_atom_site_site_symmetry_order
_atom_site_calc_flag
_atom_site_refinement_flags_posn
_atom_site_refinement_flags_adp
Cu1 Cu 0.02572(7) 0.72849(6) 0.40086(3) 0.03827(17) Uani 1 1 d . .
Cl1 Cl 0.16178(15) 0.69055(16) 0.32348(6) 0.0564(4) Uani 1 1 d . .
Cl2 Cl -0.11912(16) 0.86308(16) 0.44946(8) 0.0682(5) Uani 1 1 d . .
N4 N 0.1671(5) 0.3654(4) 0.63677(18) 0.0404(9) Uani 1 1 d . .
C5 C 0.5375(5) 0.8425(4) 0.63646(19) 0.0344(10) Uani 1 1 d . .
N1 N 0.2252(5) 0.7576(4) 0.45859(18) 0.0447(10) Uani 1 1 d . .
C8 C 0.7630(6) 0.7590(5) 0.7028(2) 0.0423(11) Uani 1 1 d . .
H8 H 0.873473 0.758896 0.716729 0.051 Uiso 1 1 calc R U
N3 N 0.3273(5) 0.4960(4) 0.69376(18) 0.0421(10) Uani 1 1 d . .
C12 C 0.4330(5) 0.7667(4) 0.66498(19) 0.0349(10) Uani 1 1 d . .
C4 C 0.4697(6) 0.9206(5) 0.5820(2) 0.0450(12) Uani 1 1 d . .
H4A H 0.386274 0.976244 0.592537 0.054 Uiso 1 1 calc R U
H4B H 0.554905 0.972479 0.570145 0.054 Uiso 1 1 calc R U
N2 N 0.4008(5) 0.8398(4) 0.53097(17) 0.0423(10) Uani 1 1 d . .
C6 C 0.7042(5) 0.8397(5) 0.6561(2) 0.0370(10) Uani 1 1 d . .
C3 C 0.2518(5) 0.8465(5) 0.5004(2) 0.0390(11) Uani 1 1 d . .
H3 H 0.175619 0.906345 0.507460 0.047 Uiso 1 1 calc R U
C11 C 0.4976(6) 0.6845(4) 0.7111(2) 0.0363(10) Uani 1 1 d . .
C9 C 0.6655(6) 0.6787(5) 0.7298(2) 0.0403(11) Uani 1 1 d . .
C17 C 0.1756(6) 0.4542(5) 0.6778(2) 0.0397(11) Uani 1 1 d . .
H17 H 0.087047 0.484559 0.693897 0.048 Uiso 1 1 calc R U
C13 C 0.2509(5) 0.7732(5) 0.6451(2) 0.0480(12) Uani 1 1 d . .
H13A H 0.222410 0.854884 0.628258 0.072 Uiso 1 1 calc R U
H13B H 0.196562 0.759335 0.679210 0.072 Uiso 1 1 calc R U
H13C H 0.218821 0.709535 0.615259 0.072 Uiso 1 1 calc R U
C14 C 0.3857(7) 0.5952(5) 0.7374(2) 0.0457(12) Uani 1 1 d . .
H14A H 0.442886 0.557088 0.773788 0.055 Uiso 1 1 calc R U
H14B H 0.294477 0.641894 0.748038 0.055 Uiso 1 1 calc R U
C2 C 0.4751(7) 0.7409(7) 0.5078(3) 0.0674(19) Uani 1 1 d . .
H2 H 0.580196 0.713034 0.520420 0.081 Uiso 1 1 calc R U
C10 C 0.7433(7) 0.5875(5) 0.7777(2) 0.0586(15) Uani 1 1 d . .
H10A H 0.698684 0.600376 0.814105 0.088 Uiso 1 1 calc R U
H10B H 0.857838 0.601997 0.785260 0.088 Uiso 1 1 calc R U
H10C H 0.722652 0.502489 0.763893 0.088 Uiso 1 1 calc R U
C7 C 0.8219(6) 0.9229(6) 0.6294(3) 0.0598(16) Uani 1 1 d . .
H7A H 0.927114 0.916080 0.653159 0.090 Uiso 1 1 calc R U
H7B H 0.786068 1.008944 0.629253 0.090 Uiso 1 1 calc R U
H7C H 0.827299 0.896517 0.588867 0.090 Uiso 1 1 calc R U
C15 C 0.4220(6) 0.4279(6) 0.6615(3) 0.0582(16) Uani 1 1 d . .
H15 H 0.533285 0.435499 0.663118 0.070 Uiso 1 1 calc R U
C16 C 0.3245(6) 0.3479(6) 0.6268(3) 0.0604(16) Uani 1 1 d . .
H16 H 0.357669 0.289635 0.600207 0.072 Uiso 1 1 calc R U
C1 C 0.3683(7) 0.6914(7) 0.4634(3) 0.0686(19) Uani 1 1 d . .
H1 H 0.387690 0.622926 0.439629 0.082 Uiso 1 1 calc R U

loop_
_atom_site_aniso_label
_atom_site_aniso_U_11
_atom_site_aniso_U_22
_atom_site_aniso_U_33
_atom_site_aniso_U_23
_atom_site_aniso_U_13
_atom_site_aniso_U_12
Cu1 0.0321(3) 0.0445(3) 0.0372(3) -0.0062(3) 0.0020(2) -0.0032(3)
Cl1 0.0393(7) 0.0887(11) 0.0430(7) -0.0105(7) 0.0122(5) -0.0103(7)
Cl2 0.0410(7) 0.0736(10) 0.0848(11) -0.0449(9) -0.0068(7) 0.0083(7)
N4 0.037(2) 0.043(2) 0.042(2) -0.0114(19) 0.0082(17) -0.0098(18)
C5 0.035(2) 0.037(3) 0.029(2) -0.0018(19) -0.0005(18) -0.0001(19)
N1 0.035(2) 0.062(3) 0.036(2) -0.004(2) -0.0008(17) -0.001(2)
C8 0.033(2) 0.047(3) 0.044(3) -0.003(2) -0.005(2) -0.004(2)
N3 0.041(2) 0.042(2) 0.044(2) -0.0089(19) 0.0110(18) -0.0086(19)
C12 0.030(2) 0.040(2) 0.032(2) -0.008(2) -0.0019(17) -0.002(2)
C4 0.047(3) 0.043(3) 0.040(3) 0.006(2) -0.009(2) -0.009(2)
N2 0.035(2) 0.056(3) 0.033(2) 0.0027(19) -0.0044(16) -0.0011(19)
C6 0.031(2) 0.044(3) 0.033(2) -0.005(2) -0.0007(18) -0.006(2)
C3 0.033(2) 0.045(3) 0.035(2) 0.001(2) -0.0059(19) -0.001(2)
C11 0.044(3) 0.035(2) 0.029(2) -0.0057(19) 0.0026(19) -0.007(2)
C9 0.046(3) 0.040(3) 0.030(2) -0.005(2) -0.008(2) -0.002(2)
C17 0.036(2) 0.045(3) 0.039(3) -0.003(2) 0.007(2) -0.007(2)
C13 0.031(2) 0.056(3) 0.055(3) 0.001(3) 0.000(2) -0.004(2)
C14 0.061(3) 0.047(3) 0.028(2) -0.004(2) 0.006(2) -0.014(3)
C2 0.037(3) 0.106(5) 0.054(3) -0.023(4) -0.006(2) 0.022(3)
C10 0.071(4) 0.051(3) 0.047(3) 0.008(3) -0.015(3) 0.001(3)
C7 0.039(3) 0.074(4) 0.063(4) 0.014(3) -0.002(3) -0.016(3)
C15 0.033(3) 0.067(4) 0.076(4) -0.029(3) 0.013(3) -0.015(3)
C16 0.041(3) 0.072(4) 0.073(4) -0.031(3) 0.024(3) -0.011(3)
C1 0.043(3) 0.103(5) 0.057(4) -0.031(4) -0.001(3) 0.020(3)

loop_
_atom_type_symbol
_atom_type_description
_atom_type_scat_dispersion_real
_atom_type_scat_dispersion_imag
_atom_type_scat_source
C C 0.0033 0.0016 'International Tables Vol C Tables 4.2.6.8 and 6.1.1.4'
H H 0.0000 0.0000 'International Tables Vol C Tables 4.2.6.8 and 6.1.1.4'
N N 0.0061 0.0033 'International Tables Vol C Tables 4.2.6.8 and 6.1.1.4'
Cl Cl 0.1484 0.1585 'International Tables Vol C Tables 4.2.6.8 and 6.1.1.4'
Cu Cu 0.3201 1.2651 'International Tables Vol C Tables 4.2.6.8 and 6.1.1.4'

loop_
_geom_angle_atom_site_label_1
_geom_angle_atom_site_label_2
_geom_angle_atom_site_label_3
_geom_angle
_geom_angle_site_symmetry_1
_geom_angle_site_symmetry_3
N4 Cu1 N1 156.05(18) 3_566 .
N4 Cu1 Cl1 93.21(12) 3_566 .
N1 Cu1 Cl1 93.32(12) . .
N4 Cu1 Cl2 93.53(12) 3_566 .
N1 Cu1 Cl2 92.67(13) . .
Cl1 Cu1 Cl2 148.96(7) . .
C17 N4 C16 105.0(4) . .
C17 N4 Cu1 128.1(3) . 3_566
C16 N4 Cu1 126.9(3) . 3_566
C6 C5 C12 120.2(4) . .
C6 C5 C4 120.0(4) . .
C12 C5 C4 119.7(4) . .
C3 N1 C1 104.9(4) . .
C3 N1 Cu1 127.6(3) . .
C1 N1 Cu1 127.6(4) . .
C9 C8 C6 123.2(4) . .
C9 C8 H8 118.4 . .
C6 C8 H8 118.4 . .
C17 N3 C15 106.7(4) . .
C17 N3 C14 128.3(4) . .
C15 N3 C14 125.0(4) . .
C11 C12 C5 119.6(4) . .
C11 C12 C13 120.2(4) . .
C5 C12 C13 120.2(4) . .
N2 C4 C5 111.3(4) . .
N2 C4 H4A 109.4 . .
C5 C4 H4A 109.4 . .
N2 C4 H4B 109.4 . .
C5 C4 H4B 109.4 . .
H4A C4 H4B 108.0 . .
C3 N2 C2 106.9(4) . .
C3 N2 C4 126.5(4) . .
C2 N2 C4 126.6(4) . .
C8 C6 C5 118.3(4) . .
C8 C6 C7 118.9(4) . .
C5 C6 C7 122.8(4) . .
N1 C3 N2 111.7(4) . .
N1 C3 H3 124.1 . .
N2 C3 H3 124.1 . .
C12 C11 C9 120.3(4) . .
C12 C11 C14 119.1(4) . .
C9 C11 C14 120.4(4) . .
C8 C9 C11 118.2(4) . .
C8 C9 C10 119.0(5) . .
C11 C9 C10 122.8(5) . .
N4 C17 N3 111.9(4) . .
N4 C17 H17 124.1 . .
N3 C17 H17 124.1 . .
C12 C13 H13A 109.5 . .
C12 C13 H13B 109.5 . .
H13A C13 H13B 109.5 . .
C12 C13 H13C 109.5 . .
H13A C13 H13C 109.5 . .
H13B C13 H13C 109.5 . .
N3 C14 C11 110.5(4) . .
N3 C14 H14A 109.5 . .
C11 C14 H14A 109.5 . .
N3 C14 H14B 109.5 . .
C11 C14 H14B 109.5 . .
H14A C14 H14B 108.1 . .
C1 C2 N2 107.1(5) . .
C1 C2 H2 126.5 . .
N2 C2 H2 126.5 . .
C9 C10 H10A 109.5 . .
C9 C10 H10B 109.5 . .
H10A C10 H10B 109.5 . .
C9 C10 H10C 109.5 . .
H10A C10 H10C 109.5 . .
H10B C10 H10C 109.5 . .
C6 C7 H7A 109.5 . .
C6 C7 H7B 109.5 . .
H7A C7 H7B 109.5 . .
C6 C7 H7C 109.5 . .
H7A C7 H7C 109.5 . .
H7B C7 H7C 109.5 . .
C16 C15 N3 107.0(5) . .
C16 C15 H15 126.5 . .
N3 C15 H15 126.5 . .
C15 C16 N4 109.3(5) . .
C15 C16 H16 125.3 . .
N4 C16 H16 125.3 . .
C2 C1 N1 109.4(5) . .
C2 C1 H1 125.3 . .
N1 C1 H1 125.3 . .

loop_
_geom_bond_atom_site_label_1
_geom_bond_atom_site_label_2
_geom_bond_distance
_geom_bond_site_symmetry_2
Cu1 N4 1.973(4) 3_566
Cu1 N1 1.976(4) .
Cu1 Cl1 2.2543(14) .
Cu1 Cl2 2.2584(15) .
N4 C17 1.312(6) .
N4 C16 1.383(6) .
C5 C6 1.398(6) .
C5 C12 1.411(6) .
C5 C4 1.513(6) .
N1 C3 1.325(6) .
N1 C1 1.378(7) .
C8 C9 1.381(7) .
C8 C6 1.384(7) .
C8 H8 0.9300 .
N3 C17 1.341(6) .
N3 C15 1.360(7) .
N3 C14 1.470(6) .
C12 C11 1.398(6) .
C12 C13 1.523(6) .
C4 N2 1.476(6) .
C4 H4A 0.9700 .
C4 H4B 0.9700 .
N2 C3 1.331(6) .
N2 C2 1.362(7) .
C6 C7 1.513(7) .
C3 H3 0.9300 .
C11 C9 1.405(7) .
C11 C14 1.513(7) .
C9 C10 1.517(7) .
C17 H17 0.9300 .
C13 H13A 0.9600 .
C13 H13B 0.9600 .
C13 H13C 0.9600 .
C14 H14A 0.9700 .
C14 H14B 0.9700 .
C2 C1 1.341(8) .
C2 H2 0.9300 .
C10 H10A 0.9600 .
C10 H10B 0.9600 .
C10 H10C 0.9600 .
C7 H7A 0.9600 .
C7 H7B 0.9600 .
C7 H7C 0.9600 .
C15 C16 1.341(7) .
C15 H15 0.9300 .
C16 H16 0.9300 .
C1 H1 0.9300 .

loop_
_geom_hbond_atom_site_label_D
_geom_hbond_atom_site_label_H
_geom_hbond_atom_site_label_A
_geom_hbond_distance_DH
_geom_hbond_distance_HA
_geom_hbond_distance_DA
_geom_hbond_angle_DHA
_geom_hbond_site_symmetry_A
C4 H4A Cl2 0.97 2.85 3.706(6) 147.0 3_576
C3 H3 Cl2 0.93 2.65 3.145(5) 114.2 .
C3 H3 Cl2 0.93 2.70 3.516(5) 147.3 3_576
C14 H14B Cl1 0.97 2.80 3.676(6) 150.8 4_576
C15 H15 Cl1 0.93 2.86 3.670(6) 146.9 3_666
C16 H16 Cl2 0.93 2.68 3.161(6) 113.1 3_566

loop_
_geom_torsion_atom_site_label_1
_geom_torsion_atom_site_label_2
_geom_torsion_atom_site_label_3
_geom_torsion_atom_site_label_4
_geom_torsion
_geom_torsion_site_symmetry_1
C6 C5 C12 C11 -3.0(7) .
C4 C5 C12 C11 173.2(4) .
C6 C5 C12 C13 177.8(4) .
C4 C5 C12 C13 -6.0(7) .
C6 C5 C4 N2 112.1(5) .
C12 C5 C4 N2 -64.1(6) .
C5 C4 N2 C3 125.6(5) .
C5 C4 N2 C2 -51.4(7) .
C9 C8 C6 C5 1.9(7) .
C9 C8 C6 C7 -179.4(5) .
C12 C5 C6 C8 1.5(7) .
C4 C5 C6 C8 -174.6(4) .
C12 C5 C6 C7 -177.1(5) .
C4 C5 C6 C7 6.8(7) .
C1 N1 C3 N2 -0.3(6) .
Cu1 N1 C3 N2 -179.2(3) .
C2 N2 C3 N1 -0.1(6) .
C4 N2 C3 N1 -177.6(4) .
C5 C12 C11 C9 1.1(7) .
C13 C12 C11 C9 -179.7(4) .
C5 C12 C11 C14 -174.5(4) .
C13 C12 C11 C14 4.8(7) .
C6 C8 C9 C11 -3.7(7) .
C6 C8 C9 C10 175.8(5) .
C12 C11 C9 C8 2.2(7) .
C14 C11 C9 C8 177.6(4) .
C12 C11 C9 C10 -177.3(5) .
C14 C11 C9 C10 -1.8(7) .
C16 N4 C17 N3 1.2(6) .
Cu1 N4 C17 N3 179.1(3) 3_566
C15 N3 C17 N4 -1.0(6) .
C14 N3 C17 N4 179.1(5) .
C17 N3 C14 C11 -133.1(5) .
C15 N3 C14 C11 47.1(7) .
C12 C11 C14 N3 70.7(6) .
C9 C11 C14 N3 -104.8(5) .
C3 N2 C2 C1 0.4(7) .
C4 N2 C2 C1 177.9(5) .
C17 N3 C15 C16 0.4(7) .
C14 N3 C15 C16 -179.8(5) .
N3 C15 C16 N4 0.3(8) .
C17 N4 C16 C15 -0.9(7) .
Cu1 N4 C16 C15 -178.8(4) 3_566
N2 C2 C1 N1 -0.6(8) .
C3 N1 C1 C2 0.6(7) .
Cu1 N1 C1 C2 179.4(5) .
